data_4131719
loop_
_publ_author_name
'Li, Jian'
'Zhang, Wenhao'
'Zhang, Fei'
'Chen, Yu'
'Li, Ang'

_publ_section_title
;
 Total Synthesis of Longeracinphyllin A.
;
_journal_issue 42
_journal_name_full 'Journal of the American Chemical Society'
_journal_page_first 14893
_journal_page_last 14896
_journal_paper_doi 10.1021/jacs.7b09186
_journal_volume 139
_journal_year 2017
_chemical_formula_moiety ' C23 H27 N O7'
_chemical_formula_sum 'C23 H27 N O7'
_chemical_formula_weight 429.46
_space_group_crystal_system monoclinic
_space_group_IT_number 14
_space_group_name_Hall '-P 2ybc'
_space_group_name_H-M_alt 'P 1 21/c 1'
_atom_sites_solution_hydrogens geom
_audit_creation_method SHELXL-2014/7
_cell_angle_alpha 90
_cell_angle_beta 110.131(2)
_cell_angle_gamma 90
_cell_formula_units_Z 4
_cell_length_a 10.9607(5)
_cell_length_b 6.5772(3)
_cell_length_c 29.7316(12)
_cell_measurement_reflns_used 9931
_cell_measurement_temperature 293(2)
_cell_measurement_theta_max 66.58
_cell_measurement_theta_min 3.17
_cell_volume 2012.43(16)
_computing_cell_refinement 'Bruker SAINT'
_computing_data_collection 'Bruker APEX2'
_computing_data_reduction 'Bruker SAINT'
_computing_molecular_graphics 'Bruker SHELXTL'
_computing_publication_material 'Bruker SHELXTL'
_computing_structure_refinement 'SHELXL-2014 (Sheldrick, 2014)'
_computing_structure_solution 'SHELXS-97 (Sheldrick 2008)'
_diffrn_ambient_temperature 293(2)
_diffrn_measured_fraction_theta_full 0.997
_diffrn_measured_fraction_theta_max 0.997
_diffrn_measurement_device_type 'CCD area detector'
_diffrn_measurement_method 'phi and omega scans'
_diffrn_radiation_type CuK\a
_diffrn_radiation_wavelength 1.54178
_diffrn_reflns_av_R_equivalents 0.0366
_diffrn_reflns_av_unetI/netI 0.0200
_diffrn_reflns_Laue_measured_fraction_full 0.997
_diffrn_reflns_Laue_measured_fraction_max 0.997
_diffrn_reflns_limit_h_max 13
_diffrn_reflns_limit_h_min -12
_diffrn_reflns_limit_k_max 7
_diffrn_reflns_limit_k_min -7
_diffrn_reflns_limit_l_max 35
_diffrn_reflns_limit_l_min -35
_diffrn_reflns_number 24056
_diffrn_reflns_point_group_measured_fraction_full 0.997
_diffrn_reflns_point_group_measured_fraction_max 0.997
_diffrn_reflns_theta_full 66.626
_diffrn_reflns_theta_max 66.626
_diffrn_reflns_theta_min 3.166
_diffrn_source 'sealed tube'
_exptl_absorpt_coefficient_mu 0.872
_exptl_absorpt_correction_type none
_exptl_crystal_colour colorless
_exptl_crystal_density_diffrn 1.418
_exptl_crystal_description block
_exptl_crystal_F_000 804
_exptl_crystal_size_max 0.05
_exptl_crystal_size_mid 0.04
_exptl_crystal_size_min 0.03
_refine_diff_density_max 0.353
_refine_diff_density_min -0.209
_refine_diff_density_rms 0.054
_refine_ls_extinction_method none
_refine_ls_goodness_of_fit_ref 1.056
_refine_ls_hydrogen_treatment constr
_refine_ls_matrix_type full
_refine_ls_number_parameters 284
_refine_ls_number_reflns 3539
_refine_ls_number_restraints 0
_refine_ls_restrained_S_all 1.056
_refine_ls_R_factor_all 0.0527
_refine_ls_R_factor_gt 0.0456
_refine_ls_shift/su_max 0.001
_refine_ls_shift/su_mean 0.000
_refine_ls_structure_factor_coef Fsqd
_refine_ls_weighting_details 'w=1/[\s^2^(Fo^2^)+(0.0487P)^2^+1.9773P] where P=(Fo^2^+2Fc^2^)/3'
_refine_ls_weighting_scheme calc
_refine_ls_wR_factor_gt 0.1135
_refine_ls_wR_factor_ref 0.1183
_reflns_Friedel_coverage 0.000
_reflns_number_gt 3080
_reflns_number_total 3539
_reflns_threshold_expression 'I > 2\s(I)'
_cod_data_source_file ja7b09186_si_004.cif
_cod_data_source_block P
_cod_original_sg_symbol_H-M 'P 21/c'
_cod_original_formula_sum ' C23 H27 N O7'
_cod_database_code 4131719
_shelx_shelxl_version_number 2014/7
_shelx_space_group_comment
;
The symmetry employed for this shelxl refinement is uniquely defined
by the following loop, which should always be used as a source of
symmetry information in preference to the above space-group names.
They are only intended as comments.
;

loop_
_space_group_symop_operation_xyz
'x, y, z'
'-x, y+1/2, -z+1/2'
'-x, -y, -z'
'x, -y-1/2, z-1/2'

loop_
_atom_site_label
_atom_site_type_symbol
_atom_site_fract_x
_atom_site_fract_y
_atom_site_fract_z
_atom_site_U_iso_or_equiv
_atom_site_adp_type
_atom_site_occupancy
_atom_site_site_symmetry_order
_atom_site_calc_flag
_atom_site_refinement_flags_posn
_atom_site_refinement_flags_adp
C1 C 0.7997(2) 0.8758(3) 1.01919(7) 0.0290(5) Uani 1 1 d . .
H1 H 0.8133 1.0169 1.0114 0.035 Uiso 1 1 calc R U
C2 C 0.6525(2) 0.8414(4) 1.00675(7) 0.0346(5) Uani 1 1 d . .
H2A H 0.6377 0.7512 1.0302 0.042 Uiso 1 1 calc R U
H2B H 0.6101 0.9699 1.0077 0.042 Uiso 1 1 calc R U
C3 C 0.51848(19) 0.8484(3) 0.91990(7) 0.0261(4) Uani 1 1 d . .
C4 C 0.50210(19) 0.7095(3) 0.87692(7) 0.0242(4) Uani 1 1 d . .
C5 C 0.47096(19) 0.8406(3) 0.83132(7) 0.0255(4) Uani 1 1 d . .
H5A H 0.3787 0.8710 0.8198 0.031 Uiso 1 1 calc R U
H5B H 0.5170 0.9686 0.8400 0.031 Uiso 1 1 calc R U
C6 C 0.5048(2) 0.7482(3) 0.79032(7) 0.0268(4) Uani 1 1 d . .
H6A H 0.4634 0.6161 0.7828 0.032 Uiso 1 1 calc R U
H6B H 0.4690 0.8337 0.7623 0.032 Uiso 1 1 calc R U
C7 C 0.6486(2) 0.7229(3) 0.80040(7) 0.0259(4) Uani 1 1 d . .
C8 C 0.74307(19) 0.8133(3) 0.84643(7) 0.0239(4) Uani 1 1 d . .
H8 H 0.7171 0.9531 0.8502 0.029 Uiso 1 1 calc R U
C9 C 0.8795(2) 0.8126(3) 0.84518(7) 0.0271(4) Uani 1 1 d . .
C10 C 0.9505(2) 0.6660(3) 0.87182(7) 0.0305(5) Uani 1 1 d . .
H10 H 1.0365 0.6404 0.8749 0.037 Uiso 1 1 calc R U
C11 C 0.8760(2) 0.5458(3) 0.89638(8) 0.0296(5) Uani 1 1 d . .
H11A H 0.9284 0.5192 0.9295 0.036 Uiso 1 1 calc R U
H11B H 0.8468 0.4174 0.8802 0.036 Uiso 1 1 calc R U
C12 C 0.75684(19) 0.6881(3) 0.89294(7) 0.0243(4) Uani 1 1 d . .
C13 C 0.81171(18) 0.8307(3) 0.93690(7) 0.0236(4) Uani 1 1 d . .
C14 C 0.84674(19) 0.7343(3) 0.98693(7) 0.0255(4) Uani 1 1 d . .
H14 H 0.9412 0.7183 1.0009 0.031 Uiso 1 1 calc R U
C15 C 0.7819(2) 0.5261(3) 0.98377(7) 0.0288(5) Uani 1 1 d . .
H15A H 0.8273 0.4245 0.9719 0.035 Uiso 1 1 calc R U
H15B H 0.7816 0.4837 1.0150 0.035 Uiso 1 1 calc R U
C16 C 0.6432(2) 0.5542(3) 0.94896(7) 0.0274(4) Uani 1 1 d . .
H16 H 0.5869 0.4452 0.9530 0.033 Uiso 1 1 calc R U
C17 C 0.63101(19) 0.5743(3) 0.89518(7) 0.0247(4) Uani 1 1 d . .
C18 C 0.8709(2) 0.8431(4) 1.07255(7) 0.0343(5) Uani 1 1 d . .
H18A H 0.8367 0.9341 1.0905 0.052 Uiso 1 1 calc R U
H18B H 0.9619 0.8694 1.0800 0.052 Uiso 1 1 calc R U
H18C H 0.8590 0.7052 1.0808 0.052 Uiso 1 1 calc R U
C19 C 0.6158(2) 0.3629(3) 0.87238(8) 0.0310(5) Uani 1 1 d . .
H19A H 0.6892 0.2803 0.8897 0.047 Uiso 1 1 calc R U
H19B H 0.6111 0.3750 0.8396 0.047 Uiso 1 1 calc R U
H19C H 0.5377 0.3008 0.8735 0.047 Uiso 1 1 calc R U
C20 C 0.3847(2) 0.5725(3) 0.87260(7) 0.0281(5) Uani 1 1 d . .
C21 C 0.2363(2) 0.3342(4) 0.82416(9) 0.0410(6) Uani 1 1 d . .
H21A H 0.2698 0.2244 0.8463 0.062 Uiso 1 1 calc R U
H21B H 0.2068 0.2824 0.7920 0.062 Uiso 1 1 calc R U
H21C H 0.1649 0.3970 0.8306 0.062 Uiso 1 1 calc R U
C22 C 0.9264(2) 0.9546(3) 0.81616(7) 0.0285(5) Uani 1 1 d . .
C23 C 0.8735(2) 1.2462(4) 0.76681(8) 0.0383(5) Uani 1 1 d . .
H23A H 0.9439 1.3276 0.7870 0.058 Uiso 1 1 calc R U
H23B H 0.8004 1.3320 0.7510 0.058 Uiso 1 1 calc R U
H23C H 0.9005 1.1778 0.7433 0.058 Uiso 1 1 calc R U
N1 N 0.59740(16) 0.7521(3) 0.95905(6) 0.0267(4) Uani 1 1 d . .
O1 O 0.33791(14) 0.4832(2) 0.82961(5) 0.0331(4) Uani 1 1 d . .
O2 O 0.33921(15) 0.5483(3) 0.90377(5) 0.0388(4) Uani 1 1 d . .
O3 O 0.83284(13) 1.0087(2) 0.93249(5) 0.0275(3) Uani 1 1 d . .
O4 O 1.03172(15) 0.9465(3) 0.81174(6) 0.0395(4) Uani 1 1 d . .
O5 O 0.83704(14) 1.0976(2) 0.79570(5) 0.0350(4) Uani 1 1 d . .
O6 O 0.68776(15) 0.6360(3) 0.77199(5) 0.0402(4) Uani 1 1 d . .
O7 O 0.47090(15) 1.0170(2) 0.91818(5) 0.0336(4) Uani 1 1 d . .

loop_
_atom_site_aniso_label
_atom_site_aniso_U_11
_atom_site_aniso_U_22
_atom_site_aniso_U_33
_atom_site_aniso_U_23
_atom_site_aniso_U_13
_atom_site_aniso_U_12
C1 0.0311(11) 0.0324(11) 0.0243(10) 0.0013(9) 0.0108(9) 0.0022(9)
C2 0.0310(11) 0.0502(14) 0.0232(10) -0.0057(10) 0.0101(9) 0.0028(10)
C3 0.0239(10) 0.0305(11) 0.0268(10) -0.0002(8) 0.0123(8) -0.0018(9)
C4 0.0242(10) 0.0257(10) 0.0231(10) 0.0015(8) 0.0087(8) -0.0019(8)
C5 0.0263(10) 0.0245(10) 0.0256(10) 0.0026(8) 0.0086(8) 0.0001(8)
C6 0.0307(11) 0.0279(11) 0.0207(10) 0.0015(8) 0.0074(8) -0.0012(9)
C7 0.0329(11) 0.0241(10) 0.0229(10) 0.0014(8) 0.0122(9) -0.0021(8)
C8 0.0273(10) 0.0242(10) 0.0228(10) 0.0015(8) 0.0118(8) -0.0003(8)
C9 0.0287(10) 0.0304(11) 0.0253(10) -0.0037(9) 0.0134(9) -0.0027(9)
C10 0.0301(11) 0.0337(12) 0.0316(11) -0.0043(9) 0.0158(9) 0.0020(9)
C11 0.0312(11) 0.0285(11) 0.0312(11) 0.0022(9) 0.0133(9) 0.0061(9)
C12 0.0268(10) 0.0250(10) 0.0235(10) 0.0027(8) 0.0116(8) 0.0011(8)
C13 0.0205(9) 0.0270(11) 0.0257(10) 0.0019(8) 0.0111(8) 0.0028(8)
C14 0.0228(10) 0.0310(11) 0.0221(10) 0.0031(8) 0.0068(8) 0.0030(8)
C15 0.0314(11) 0.0291(11) 0.0260(10) 0.0054(9) 0.0102(9) 0.0025(9)
C16 0.0281(10) 0.0291(11) 0.0263(10) 0.0038(8) 0.0111(8) -0.0011(9)
C17 0.0272(10) 0.0231(10) 0.0245(10) 0.0026(8) 0.0098(8) -0.0003(8)
C18 0.0314(11) 0.0457(14) 0.0251(11) -0.0018(10) 0.0087(9) -0.0035(10)
C19 0.0368(12) 0.0223(11) 0.0342(11) 0.0014(9) 0.0125(9) 0.0001(9)
C20 0.0277(10) 0.0282(11) 0.0276(10) 0.0030(9) 0.0084(9) -0.0015(9)
C21 0.0377(12) 0.0454(14) 0.0397(13) -0.0069(11) 0.0130(10) -0.0173(11)
C22 0.0303(11) 0.0334(11) 0.0232(10) -0.0046(8) 0.0110(8) -0.0046(9)
C23 0.0368(12) 0.0408(13) 0.0368(12) 0.0112(10) 0.0118(10) -0.0058(10)
N1 0.0250(9) 0.0341(10) 0.0210(8) -0.0007(7) 0.0080(7) 0.0027(7)
O1 0.0328(8) 0.0367(9) 0.0292(8) -0.0034(6) 0.0098(6) -0.0121(7)
O2 0.0382(9) 0.0489(10) 0.0334(8) -0.0020(7) 0.0178(7) -0.0124(7)
O3 0.0304(7) 0.0253(8) 0.0276(7) 0.0004(6) 0.0110(6) -0.0027(6)
O4 0.0350(9) 0.0496(10) 0.0412(9) 0.0053(8) 0.0223(7) -0.0001(7)
O5 0.0312(8) 0.0392(9) 0.0371(8) 0.0101(7) 0.0150(7) -0.0011(7)
O6 0.0405(9) 0.0508(10) 0.0333(8) -0.0140(7) 0.0179(7) -0.0052(8)
O7 0.0378(8) 0.0335(9) 0.0316(8) -0.0014(6) 0.0149(7) 0.0069(7)

loop_
_atom_type_symbol
_atom_type_description
_atom_type_scat_dispersion_real
_atom_type_scat_dispersion_imag
_atom_type_scat_source
C C 0.0181 0.0091 'International Tables Vol C Tables 4.2.6.8 and 6.1.1.4'
H H 0.0000 0.0000 'International Tables Vol C Tables 4.2.6.8 and 6.1.1.4'
N N 0.0311 0.0180 'International Tables Vol C Tables 4.2.6.8 and 6.1.1.4'
O O 0.0492 0.0322 'International Tables Vol C Tables 4.2.6.8 and 6.1.1.4'

loop_
_geom_angle_atom_site_label_1
_geom_angle_atom_site_label_2
_geom_angle_atom_site_label_3
_geom_angle
C18 C1 C2 110.33(17)
C18 C1 C14 113.61(17)
C2 C1 C14 107.90(17)
C18 C1 H1 108.3
C2 C1 H1 108.3
C14 C1 H1 108.3
N1 C2 C1 109.90(16)
N1 C2 H2A 109.7
C1 C2 H2A 109.7
N1 C2 H2B 109.7
C1 C2 H2B 109.7
H2A C2 H2B 108.2
O7 C3 N1 127.06(19)
O7 C3 C4 125.62(18)
N1 C3 C4 107.30(17)
C3 C4 C20 105.88(16)
C3 C4 C5 109.10(16)
C20 C4 C5 109.15(16)
C3 C4 C17 102.27(15)
C20 C4 C17 108.56(16)
C5 C4 C17 120.80(16)
C6 C5 C4 116.16(17)
C6 C5 H5A 108.2
C4 C5 H5A 108.2
C6 C5 H5B 108.2
C4 C5 H5B 108.2
H5A C5 H5B 107.4
C7 C6 C5 114.32(17)
C7 C6 H6A 108.7
C5 C6 H6A 108.7
C7 C6 H6B 108.7
C5 C6 H6B 108.7
H6A C6 H6B 107.6
O6 C7 C6 120.60(19)
O6 C7 C8 120.97(19)
C6 C7 C8 118.41(17)
C9 C8 C7 110.47(16)
C9 C8 C12 102.95(15)
C7 C8 C12 114.54(16)
C9 C8 H8 109.6
C7 C8 H8 109.6
C12 C8 H8 109.6
C10 C9 C22 124.09(19)
C10 C9 C8 111.87(18)
C22 C9 C8 124.00(18)
C9 C10 C11 111.80(19)
C9 C10 H10 124.1
C11 C10 H10 124.1
C10 C11 C12 103.49(16)
C10 C11 H11A 111.1
C12 C11 H11A 111.1
C10 C11 H11B 111.1
C12 C11 H11B 111.1
H11A C11 H11B 109.0
C13 C12 C8 108.43(16)
C13 C12 C11 103.37(15)
C8 C12 C11 101.20(15)
C13 C12 C17 109.84(15)
C8 C12 C17 117.48(16)
C11 C12 C17 115.32(17)
O3 C13 C14 120.67(18)
O3 C13 C12 121.81(17)
C14 C13 C12 117.41(17)
C15 C14 C13 110.67(16)
C15 C14 C1 109.25(16)
C13 C14 C1 109.03(16)
C15 C14 H14 109.3
C13 C14 H14 109.3
C1 C14 H14 109.3
C16 C15 C14 105.43(16)
C16 C15 H15A 110.7
C14 C15 H15A 110.7
C16 C15 H15B 110.7
C14 C15 H15B 110.7
H15A C15 H15B 108.8
N1 C16 C15 107.49(17)
N1 C16 C17 102.71(16)
C15 C16 C17 114.72(17)
N1 C16 H16 110.5
C15 C16 H16 110.5
C17 C16 H16 110.5
C19 C17 C16 109.52(16)
C19 C17 C12 111.88(16)
C16 C17 C12 108.20(16)
C19 C17 C4 113.97(17)
C16 C17 C4 98.56(15)
C12 C17 C4 113.70(16)
C1 C18 H18A 109.5
C1 C18 H18B 109.5
H18A C18 H18B 109.5
C1 C18 H18C 109.5
H18A C18 H18C 109.5
H18B C18 H18C 109.5
C17 C19 H19A 109.5
C17 C19 H19B 109.5
H19A C19 H19B 109.5
C17 C19 H19C 109.5
H19A C19 H19C 109.5
H19B C19 H19C 109.5
O2 C20 O1 123.57(19)
O2 C20 C4 124.64(19)
O1 C20 C4 111.79(16)
O1 C21 H21A 109.5
O1 C21 H21B 109.5
H21A C21 H21B 109.5
O1 C21 H21C 109.5
H21A C21 H21C 109.5
H21B C21 H21C 109.5
O4 C22 O5 123.91(19)
O4 C22 C9 125.0(2)
O5 C22 C9 111.12(17)
O5 C23 H23A 109.5
O5 C23 H23B 109.5
H23A C23 H23B 109.5
O5 C23 H23C 109.5
H23A C23 H23C 109.5
H23B C23 H23C 109.5
C3 N1 C2 125.38(19)
C3 N1 C16 113.89(17)
C2 N1 C16 120.04(17)
C20 O1 C21 115.51(16)
C22 O5 C23 115.76(17)

loop_
_geom_bond_atom_site_label_1
_geom_bond_atom_site_label_2
_geom_bond_distance
C1 C18 1.523(3)
C1 C2 1.543(3)
C1 C14 1.546(3)
C1 H1 0.9800
C2 N1 1.460(3)
C2 H2A 0.9700
C2 H2B 0.9700
C3 O7 1.219(3)
C3 N1 1.346(3)
C3 C4 1.530(3)
C4 C20 1.540(3)
C4 C5 1.542(3)
C4 C17 1.598(3)
C5 C6 1.518(3)
C5 H5A 0.9700
C5 H5B 0.9700
C6 C7 1.509(3)
C6 H6A 0.9700
C6 H6B 0.9700
C7 O6 1.214(2)
C7 C8 1.524(3)
C8 C9 1.509(3)
C8 C12 1.572(3)
C8 H8 0.9800
C9 C10 1.319(3)
C9 C22 1.479(3)
C10 C11 1.495(3)
C10 H10 0.9300
C11 C12 1.581(3)
C11 H11A 0.9700
C11 H11B 0.9700
C12 C13 1.552(3)
C12 C17 1.591(3)
C13 O3 1.209(2)
C13 C14 1.539(3)
C14 C15 1.531(3)
C14 H14 0.9800
C15 C16 1.527(3)
C15 H15A 0.9700
C15 H15B 0.9700
C16 N1 1.463(3)
C16 C17 1.563(3)
C16 H16 0.9800
C17 C19 1.531(3)
C18 H18A 0.9600
C18 H18B 0.9600
C18 H18C 0.9600
C19 H19A 0.9600
C19 H19B 0.9600
C19 H19C 0.9600
C20 O2 1.204(3)
C20 O1 1.338(3)
C21 O1 1.450(3)
C21 H21A 0.9600
C21 H21B 0.9600
C21 H21C 0.9600
C22 O4 1.207(3)
C22 O5 1.343(3)
C23 O5 1.446(3)
C23 H23A 0.9600
C23 H23B 0.9600
C23 H23C 0.9600

loop_
_geom_torsion_atom_site_label_1
_geom_torsion_atom_site_label_2
_geom_torsion_atom_site_label_3
_geom_torsion_atom_site_label_4
_geom_torsion
C18 C1 C2 N1 -145.80(19)
C14 C1 C2 N1 -21.2(2)
O7 C3 C4 C20 -92.7(2)
N1 C3 C4 C20 89.09(19)
O7 C3 C4 C5 24.7(3)
N1 C3 C4 C5 -153.56(16)
O7 C3 C4 C17 153.70(19)
N1 C3 C4 C17 -24.52(19)
C3 C4 C5 C6 155.94(17)
C20 C4 C5 C6 -88.8(2)
C17 C4 C5 C6 38.0(3)
C4 C5 C6 C7 -67.1(2)
C5 C6 C7 O6 174.08(19)
C5 C6 C7 C8 -7.3(3)
O6 C7 C8 C9 10.7(3)
C6 C7 C8 C9 -167.88(17)
O6 C7 C8 C12 -105.0(2)
C6 C7 C8 C12 76.4(2)
C7 C8 C9 C10 -103.4(2)
C12 C8 C9 C10 19.3(2)
C7 C8 C9 C22 74.5(2)
C12 C8 C9 C22 -162.79(18)
C22 C9 C10 C11 -179.13(19)
C8 C9 C10 C11 -1.2(3)
C9 C10 C11 C12 -17.3(2)
C9 C8 C12 C13 80.76(18)
C7 C8 C12 C13 -159.28(16)
C9 C8 C12 C11 -27.57(19)
C7 C8 C12 C11 92.39(19)
C9 C8 C12 C17 -154.03(17)
C7 C8 C12 C17 -34.1(2)
C10 C11 C12 C13 -85.10(18)
C10 C11 C12 C8 27.1(2)
C10 C11 C12 C17 155.01(17)
C8 C12 C13 O3 2.5(2)
C11 C12 C13 O3 109.3(2)
C17 C12 C13 O3 -127.11(19)
C8 C12 C13 C14 -173.76(15)
C11 C12 C13 C14 -66.9(2)
C17 C12 C13 C14 56.6(2)
O3 C13 C14 C15 166.20(18)
C12 C13 C14 C15 -17.5(2)
O3 C13 C14 C1 46.0(2)
C12 C13 C14 C1 -137.69(17)
C18 C1 C14 C15 81.1(2)
C2 C1 C14 C15 -41.5(2)
C18 C1 C14 C13 -157.84(18)
C2 C1 C14 C13 79.5(2)
C13 C14 C15 C16 -43.2(2)
C1 C14 C15 C16 76.9(2)
C14 C15 C16 N1 -40.1(2)
C14 C15 C16 C17 73.5(2)
N1 C16 C17 C19 -154.93(16)
C15 C16 C17 C19 88.8(2)
N1 C16 C17 C12 82.88(18)
C15 C16 C17 C12 -33.4(2)
N1 C16 C17 C4 -35.63(18)
C15 C16 C17 C4 -151.94(17)
C13 C12 C17 C19 -148.86(16)
C8 C12 C17 C19 86.6(2)
C11 C12 C17 C19 -32.6(2)
C13 C12 C17 C16 -28.1(2)
C8 C12 C17 C16 -152.63(17)
C11 C12 C17 C16 88.2(2)
C13 C12 C17 C4 80.27(19)
C8 C12 C17 C4 -44.2(2)
C11 C12 C17 C4 -163.46(16)
C3 C4 C17 C19 152.13(16)
C20 C4 C17 C19 40.5(2)
C5 C4 C17 C19 -86.6(2)
C3 C4 C17 C16 36.23(18)
C20 C4 C17 C16 -75.38(18)
C5 C4 C17 C16 157.53(18)
C3 C4 C17 C12 -78.04(18)
C20 C4 C17 C12 170.35(16)
C5 C4 C17 C12 43.3(2)
C3 C4 C20 O2 -16.5(3)
C5 C4 C20 O2 -133.9(2)
C17 C4 C20 O2 92.7(2)
C3 C4 C20 O1 163.05(17)
C5 C4 C20 O1 45.7(2)
C17 C4 C20 O1 -87.8(2)
C10 C9 C22 O4 3.7(3)
C8 C9 C22 O4 -173.9(2)
C10 C9 C22 O5 -175.2(2)
C8 C9 C22 O5 7.1(3)
O7 C3 N1 C2 -6.8(3)
C4 C3 N1 C2 171.36(18)
O7 C3 N1 C16 -177.28(19)
C4 C3 N1 C16 0.9(2)
C1 C2 N1 C3 -109.0(2)
C1 C2 N1 C16 60.9(3)
C15 C16 N1 C3 145.07(17)
C17 C16 N1 C3 23.7(2)
C15 C16 N1 C2 -25.9(2)
C17 C16 N1 C2 -147.31(18)
O2 C20 O1 C21 -6.9(3)
C4 C20 O1 C21 173.52(18)
O4 C22 O5 C23 0.4(3)
C9 C22 O5 C23 179.36(18)
